data_2224275
loop_
_publ_author_name
'Ma, Zhan-Ling'

_publ_section_title
;(<i>E</i>)-<i>N</i>'-(3,4-Dimethoxybenzylidene)-2-(8-quinolyloxy)acetohydrazide--methanol--water
 (1/1/1)
;
_journal_coeditor_code HB5253
_journal_issue 12
_journal_name_full 'Acta Crystallographica Section E'
_journal_page_first o3230
_journal_paper_doi 10.1107/S1600536809051034
_journal_volume 65
_journal_year 2009
_chemical_formula_iupac 'C20 H19 N3 O4, C H4 O, H2 O'
_chemical_formula_moiety 'C20 H19 N3 O4, C H4 O, H2 O'
_chemical_formula_sum 'C21 H25 N3 O6'
_chemical_formula_weight 415.44
_chemical_name_systematic
;
(<i>E</i>)-<i>N</i>'-(3,4-Dimethoxybenzylidene)-2-(8-
quinolyloxy)acetohydrazide--methanol--water (1/1/1)
;
_space_group_IT_number 2
_symmetry_cell_setting triclinic
_symmetry_space_group_name_Hall '-P 1'
_symmetry_space_group_name_H-M 'P -1'
_atom_sites_solution_hydrogens geom
_atom_sites_solution_primary direct
_atom_sites_solution_secondary difmap
_cell_angle_alpha 68.702(4)
_cell_angle_beta 74.552(3)
_cell_angle_gamma 82.458(5)
_cell_formula_units_Z 2
_cell_length_a 8.807(2)
_cell_length_b 10.071(3)
_cell_length_c 13.121(3)
_cell_measurement_reflns_used 583
_cell_measurement_temperature 295
_cell_measurement_theta_max 22.54
_cell_measurement_theta_min 2.60
_cell_volume 1044.3(5)
_computing_cell_refinement 'SAINT (Siemens, 1996)'
_computing_data_collection 'SMART (Siemens, 1996)'
_computing_data_reduction 'SAINT (Siemens, 1996)'
_computing_molecular_graphics 'SHELXTL (Sheldrick, 2008)'
_computing_publication_material 'SHELXTL (Sheldrick, 2008)'
_computing_structure_refinement 'SHELXL97 (Sheldrick, 2008)'
_computing_structure_solution 'SHELXS97 (Sheldrick, 2008)'
_diffrn_ambient_temperature 295
_diffrn_measured_fraction_theta_full 0.994
_diffrn_measured_fraction_theta_max 0.994
_diffrn_measurement_device_type 'Siemens SMART CCD'
_diffrn_measurement_method '\f and \w scans'
_diffrn_radiation_monochromator graphite
_diffrn_radiation_source 'fine-focus sealed tube'
_diffrn_radiation_type MoK\a
_diffrn_radiation_wavelength 0.71073
_diffrn_reflns_av_R_equivalents 0.0353
_diffrn_reflns_av_sigmaI/netI 0.0814
_diffrn_reflns_limit_h_max 10
_diffrn_reflns_limit_h_min -10
_diffrn_reflns_limit_k_max 11
_diffrn_reflns_limit_k_min -10
_diffrn_reflns_limit_l_max 15
_diffrn_reflns_limit_l_min -15
_diffrn_reflns_number 5612
_diffrn_reflns_theta_full 25.05
_diffrn_reflns_theta_max 25.05
_diffrn_reflns_theta_min 1.71
_diffrn_standards_decay_% 0
_diffrn_standards_number 0
_exptl_absorpt_coefficient_mu 0.098
_exptl_absorpt_correction_T_max 0.985
_exptl_absorpt_correction_T_min 0.980
_exptl_absorpt_correction_type multi-scan
_exptl_absorpt_process_details '(SADABS; Sheldrick, 1996)'
_exptl_crystal_colour colourless
_exptl_crystal_density_diffrn 1.321
_exptl_crystal_density_method 'not measured'
_exptl_crystal_description block
_exptl_crystal_F_000 440
_exptl_crystal_size_max 0.21
_exptl_crystal_size_mid 0.18
_exptl_crystal_size_min 0.16
_refine_diff_density_max 0.192
_refine_diff_density_min -0.165
_refine_ls_extinction_coef 0.0063(11)
_refine_ls_extinction_expression Fc^*^=kFc[1+0.001xFc^2^\l^3^/sin(2\q)]^-1/4^
_refine_ls_extinction_method 'SHELXL97 (Sheldrick, 2008)'
_refine_ls_goodness_of_fit_ref 1.005
_refine_ls_hydrogen_treatment constr
_refine_ls_matrix_type full
_refine_ls_number_parameters 273
_refine_ls_number_reflns 3676
_refine_ls_number_restraints 0
_refine_ls_restrained_S_all 1.005
_refine_ls_R_factor_all 0.1437
_refine_ls_R_factor_gt 0.0523
_refine_ls_shift/su_max 0.000
_refine_ls_shift/su_mean 0.000
_refine_ls_structure_factor_coef Fsqd
_refine_ls_weighting_details 'calc w=1/[\s^2^(Fo^2^)+(0.0363P)^2^+0.0145P] where P=(Fo^2^+2Fc^2^)/3'
_refine_ls_weighting_scheme calc
_refine_ls_wR_factor_gt 0.0940
_refine_ls_wR_factor_ref 0.1261
_reflns_number_gt 1571
_reflns_number_total 3676
_reflns_threshold_expression I>2\s(I)
_cod_data_source_file hb5253.cif
_cod_data_source_block I
_cod_depositor_comments
;
The following automatic conversions were performed:
'_symmetry_cell_setting' value 'Triclinic' changed to 'triclinic'
according to '/home/saulius/struct/CIF-dictionaries/cif_core.dic'
dictionary named 'cif_core.dic' version 2.4.1 from 2010-06-29.

Automatic conversion script
Id: cif_fix_enum 1527 2010-12-29 10:47:43Z saulius 

The following automatic conversions were performed:

'_symmetry_cell_setting' value 'Triclinic' changed to 'triclinic'
according to /home/saulius/struct/CIF-dictionaries/cif_core.dic
dictionary named 'cif_core.dic' version 2.4.1 from 2010-06-29.

Automatic conversion script
Id: cif_fix_values 1715 2011-07-08 13:25:40Z adriana 
;
_cod_original_cell_volume 1044.4(4)
_cod_database_code 2224275
_cod_database_fobs_code 2224275

loop_
_symmetry_equiv_pos_as_xyz
'x, y, z'
'-x, -y, -z'

loop_
_atom_site_type_symbol
_atom_site_label
_atom_site_fract_x
_atom_site_fract_y
_atom_site_fract_z
_atom_site_U_iso_or_equiv
_atom_site_adp_type
_atom_site_calc_flag
_atom_site_refinement_flags
_atom_site_occupancy
_atom_site_disorder_assembly
_atom_site_disorder_group
O O1 0.9264(2) 0.2984(2) 1.08007(16) 0.0553(6) Uani d . 1 . .
O O2 0.7983(3) 0.3641(2) 0.83136(18) 0.0739(7) Uani d . 1 . .
O O3 0.3497(2) 0.9140(2) 0.60039(16) 0.0594(6) Uani d . 1 . .
O O4 0.2433(3) 1.1261(2) 0.66550(17) 0.0672(7) Uani d . 1 . .
O O5 0.7438(3) 0.5521(2) 0.15037(15) 0.0700(7) Uani d . 1 . .
H H21 0.7970 0.4803 0.1834 0.105 Uiso d R 1 . .
H H22 0.6479 0.5351 0.1841 0.105 Uiso d R 1 . .
O O6 0.5689(3) 0.4737(3) 0.7121(2) 0.0931(9) Uani d . 1 . .
H H6 0.6306 0.4628 0.7519 0.140 Uiso calc R 1 . .
N N1 0.9468(3) 0.3418(3) 1.2638(2) 0.0573(8) Uani d . 1 . .
N N2 0.7469(3) 0.4881(3) 0.95154(19) 0.0507(7) Uani d . 1 . .
H H8 0.7600 0.4950 1.0121 0.061 Uiso calc R 1 . .
N N3 0.6533(3) 0.5866(3) 0.88784(19) 0.0517(7) Uani d . 1 . .
C C1 0.9595(4) 0.3630(4) 1.3543(3) 0.0787(12) Uani d . 1 . .
H H1 0.9108 0.4449 1.3675 0.094 Uiso calc R 1 . .
C C2 1.0419(5) 0.2701(4) 1.4323(3) 0.0831(12) Uani d . 1 . .
H H2 1.0470 0.2908 1.4948 0.100 Uiso calc R 1 . .
C C3 1.1133(4) 0.1508(4) 1.4153(3) 0.0739(11) Uani d . 1 . .
H H3 1.1686 0.0883 1.4660 0.089 Uiso calc R 1 . .
C C4 1.1039(4) 0.1214(4) 1.3206(3) 0.0542(9) Uani d . 1 . .
C C5 1.1758(4) -0.0007(4) 1.2967(3) 0.0676(10) Uani d . 1 . .
H H5 1.2304 -0.0675 1.3459 0.081 Uiso calc R 1 . .
C C6 1.1660(4) -0.0212(4) 1.2027(3) 0.0737(11) Uani d . 1 . .
H H6A 1.2138 -0.1023 1.1878 0.088 Uiso calc R 1 . .
C C7 1.0845(4) 0.0785(4) 1.1268(3) 0.0627(10) Uani d . 1 . .
H H7 1.0804 0.0636 1.0617 0.075 Uiso calc R 1 . .
C C8 1.0114(4) 0.1970(3) 1.1484(3) 0.0506(8) Uani d . 1 . .
C C9 1.0192(3) 0.2217(3) 1.2462(2) 0.0487(8) Uani d . 1 . .
C C10 0.9210(4) 0.2751(3) 0.9812(2) 0.0556(9) Uani d . 1 . .
H H10A 0.8837 0.1802 1.0017 0.067 Uiso calc R 1 . .
H H10B 1.0269 0.2788 0.9338 0.067 Uiso calc R 1 . .
C C11 0.8163(4) 0.3817(4) 0.9153(3) 0.0541(9) Uani d . 1 . .
C C12 0.5916(4) 0.6888(3) 0.9221(2) 0.0531(9) Uani d . 1 . .
H H12 0.6081 0.6919 0.9883 0.064 Uiso calc R 1 . .
C C13 0.4960(4) 0.8004(3) 0.8595(2) 0.0481(8) Uani d . 1 . .
C C14 0.4684(3) 0.7989(3) 0.7596(2) 0.0469(8) Uani d . 1 . .
H H14 0.5083 0.7229 0.7348 0.056 Uiso calc R 1 . .
C C15 0.3838(4) 0.9073(3) 0.6981(2) 0.0486(8) Uani d . 1 . .
C C16 0.3235(4) 1.0225(3) 0.7344(3) 0.0520(9) Uani d . 1 . .
C C17 0.3500(4) 1.0262(3) 0.8314(3) 0.0613(10) Uani d . 1 . .
H H17 0.3111 1.1031 0.8553 0.074 Uiso calc R 1 . .
C C18 0.4354(4) 0.9145(4) 0.8945(3) 0.0590(9) Uani d . 1 . .
H H18 0.4517 0.9170 0.9610 0.071 Uiso calc R 1 . .
C C19 0.4215(4) 0.8044(3) 0.5551(2) 0.0688(11) Uani d . 1 . .
H H19A 0.5339 0.8039 0.5433 0.103 Uiso calc R 1 . .
H H19B 0.3950 0.8226 0.4847 0.103 Uiso calc R 1 . .
H H19C 0.3836 0.7134 0.6071 0.103 Uiso calc R 1 . .
C C20 0.1775(5) 1.2441(4) 0.6990(3) 0.0983(14) Uani d . 1 . .
H H20A 0.0973 1.2123 0.7675 0.147 Uiso calc R 1 . .
H H20B 0.1319 1.3124 0.6411 0.147 Uiso calc R 1 . .
H H20C 0.2586 1.2877 0.7111 0.147 Uiso calc R 1 . .
C C21 0.6316(5) 0.4092(5) 0.6337(3) 0.1262(19) Uani d . 1 . .
H H21A 0.7383 0.4372 0.5979 0.189 Uiso calc R 1 . .
H H21B 0.5703 0.4378 0.5781 0.189 Uiso calc R 1 . .
H H21C 0.6301 0.3076 0.6700 0.189 Uiso calc R 1 . .

loop_
_atom_site_aniso_label
_atom_site_aniso_U_11
_atom_site_aniso_U_22
_atom_site_aniso_U_33
_atom_site_aniso_U_12
_atom_site_aniso_U_13
_atom_site_aniso_U_23
O1 0.0614(15) 0.0611(15) 0.0474(12) 0.0089(12) -0.0221(12) -0.0206(11)
O2 0.092(2) 0.0846(18) 0.0659(15) 0.0131(14) -0.0410(14) -0.0398(14)
O3 0.0733(17) 0.0556(14) 0.0531(14) 0.0098(12) -0.0224(12) -0.0219(11)
O4 0.0853(18) 0.0579(15) 0.0612(14) 0.0245(13) -0.0244(13) -0.0280(12)
O5 0.0792(17) 0.0696(16) 0.0639(14) 0.0069(13) -0.0289(13) -0.0207(12)
O6 0.089(2) 0.124(2) 0.095(2) 0.0277(17) -0.0455(16) -0.0652(18)
N1 0.065(2) 0.0573(19) 0.0494(17) 0.0004(15) -0.0156(15) -0.0175(14)
N2 0.0532(18) 0.0560(18) 0.0441(15) 0.0010(15) -0.0155(14) -0.0167(14)
N3 0.0538(18) 0.0518(17) 0.0472(16) -0.0010(15) -0.0170(14) -0.0110(14)
C1 0.100(3) 0.078(3) 0.067(2) 0.013(2) -0.032(2) -0.032(2)
C2 0.109(3) 0.093(3) 0.056(2) 0.006(3) -0.041(2) -0.024(2)
C3 0.072(3) 0.075(3) 0.069(3) -0.006(2) -0.032(2) -0.008(2)
C4 0.048(2) 0.061(2) 0.048(2) -0.0069(19) -0.0186(18) -0.0063(18)
C5 0.057(2) 0.062(3) 0.078(3) 0.007(2) -0.028(2) -0.011(2)
C6 0.076(3) 0.064(3) 0.087(3) 0.018(2) -0.032(2) -0.032(2)
C7 0.062(2) 0.062(2) 0.066(2) 0.007(2) -0.022(2) -0.023(2)
C8 0.043(2) 0.058(2) 0.049(2) -0.0002(18) -0.0127(17) -0.0151(18)
C9 0.039(2) 0.052(2) 0.049(2) -0.0065(17) -0.0088(17) -0.0100(17)
C10 0.057(2) 0.059(2) 0.057(2) 0.0000(18) -0.0172(18) -0.0246(17)
C11 0.055(2) 0.058(2) 0.050(2) -0.0028(19) -0.0158(18) -0.0168(18)
C12 0.056(2) 0.056(2) 0.047(2) -0.0072(19) -0.0125(18) -0.0154(18)
C13 0.050(2) 0.048(2) 0.0437(19) -0.0044(17) -0.0084(17) -0.0136(16)
C14 0.051(2) 0.045(2) 0.0432(19) -0.0037(17) -0.0080(17) -0.0161(16)
C15 0.050(2) 0.053(2) 0.0426(19) -0.0046(17) -0.0089(17) -0.0161(17)
C16 0.053(2) 0.052(2) 0.046(2) 0.0033(18) -0.0085(17) -0.0154(17)
C17 0.068(3) 0.058(2) 0.059(2) 0.006(2) -0.013(2) -0.0263(19)
C18 0.069(3) 0.065(2) 0.049(2) -0.002(2) -0.0169(19) -0.0246(19)
C19 0.091(3) 0.067(2) 0.061(2) 0.014(2) -0.028(2) -0.036(2)
C20 0.145(4) 0.072(3) 0.105(3) 0.045(3) -0.066(3) -0.053(2)
C21 0.136(4) 0.169(5) 0.117(4) 0.050(4) -0.056(3) -0.100(4)

loop_
_atom_type_symbol
_atom_type_description
_atom_type_scat_dispersion_real
_atom_type_scat_dispersion_imag
_atom_type_scat_source
C C 0.0033 0.0016 'International Tables Vol C Tables 4.2.6.8 and 6.1.1.4'
H H 0.0000 0.0000 'International Tables Vol C Tables 4.2.6.8 and 6.1.1.4'
N N 0.0061 0.0033 'International Tables Vol C Tables 4.2.6.8 and 6.1.1.4'
O O 0.0106 0.0060 'International Tables Vol C Tables 4.2.6.8 and 6.1.1.4'

loop_
_geom_angle_atom_site_label_1
_geom_angle_atom_site_label_2
_geom_angle_atom_site_label_3
_geom_angle_site_symmetry_1
_geom_angle_site_symmetry_3
_geom_angle
_geom_angle_publ_flag
C8 O1 C10 . . 115.6(2) ?
C15 O3 C19 . . 116.5(2) ?
C16 O4 C20 . . 117.6(2) ?
H21 O5 H22 . . 105.8 ?
C21 O6 H6 . . 109.5 ?
C1 N1 C9 . . 116.9(3) ?
C11 N2 N3 . . 117.4(3) ?
C11 N2 H8 . . 121.3 ?
N3 N2 H8 . . 121.3 ?
C12 N3 N2 . . 116.4(3) ?
N1 C1 C2 . . 124.2(3) ?
N1 C1 H1 . . 117.9 ?
C2 C1 H1 . . 117.9 ?
C3 C2 C1 . . 119.1(3) ?
C3 C2 H2 . . 120.4 ?
C1 C2 H2 . . 120.4 ?
C2 C3 C4 . . 119.6(3) ?
C2 C3 H3 . . 120.2 ?
C4 C3 H3 . . 120.2 ?
C3 C4 C5 . . 123.1(3) ?
C3 C4 C9 . . 117.3(3) ?
C5 C4 C9 . . 119.6(3) ?
C6 C5 C4 . . 120.3(3) ?
C6 C5 H5 . . 119.9 ?
C4 C5 H5 . . 119.9 ?
C5 C6 C7 . . 120.9(3) ?
C5 C6 H6A . . 119.5 ?
C7 C6 H6A . . 119.5 ?
C8 C7 C6 . . 120.3(3) ?
C8 C7 H7 . . 119.9 ?
C6 C7 H7 . . 119.9 ?
C7 C8 O1 . . 124.2(3) ?
C7 C8 C9 . . 120.2(3) ?
O1 C8 C9 . . 115.6(3) ?
N1 C9 C8 . . 118.5(3) ?
N1 C9 C4 . . 122.9(3) ?
C8 C9 C4 . . 118.6(3) ?
O1 C10 C11 . . 113.2(3) ?
O1 C10 H10A . . 108.9 ?
C11 C10 H10A . . 108.9 ?
O1 C10 H10B . . 108.9 ?
C11 C10 H10B . . 108.9 ?
H10A C10 H10B . . 107.8 ?
O2 C11 N2 . . 124.2(3) ?
O2 C11 C10 . . 117.2(3) ?
N2 C11 C10 . . 118.7(3) ?
N3 C12 C13 . . 120.9(3) ?
N3 C12 H12 . . 119.5 ?
C13 C12 H12 . . 119.5 ?
C18 C13 C14 . . 118.3(3) ?
C18 C13 C12 . . 120.5(3) ?
C14 C13 C12 . . 121.1(3) ?
C15 C14 C13 . . 121.0(3) ?
C15 C14 H14 . . 119.5 ?
C13 C14 H14 . . 119.5 ?
C14 C15 O3 . . 125.0(3) ?
C14 C15 C16 . . 120.1(3) ?
O3 C15 C16 . . 114.9(3) ?
O4 C16 C17 . . 125.0(3) ?
O4 C16 C15 . . 115.2(3) ?
C17 C16 C15 . . 119.8(3) ?
C16 C17 C18 . . 120.0(3) ?
C16 C17 H17 . . 120.0 ?
C18 C17 H17 . . 120.0 ?
C13 C18 C17 . . 120.8(3) ?
C13 C18 H18 . . 119.6 ?
C17 C18 H18 . . 119.6 ?
O3 C19 H19A . . 109.5 ?
O3 C19 H19B . . 109.5 ?
H19A C19 H19B . . 109.5 ?
O3 C19 H19C . . 109.5 ?
H19A C19 H19C . . 109.5 ?
H19B C19 H19C . . 109.5 ?
O4 C20 H20A . . 109.5 ?
O4 C20 H20B . . 109.5 ?
H20A C20 H20B . . 109.5 ?
O4 C20 H20C . . 109.5 ?
H20A C20 H20C . . 109.5 ?
H20B C20 H20C . . 109.5 ?
O6 C21 H21A . . 109.5 ?
O6 C21 H21B . . 109.5 ?
H21A C21 H21B . . 109.5 ?
O6 C21 H21C . . 109.5 ?
H21A C21 H21C . . 109.5 ?
H21B C21 H21C . . 109.5 ?

loop_
_geom_bond_atom_site_label_1
_geom_bond_atom_site_label_2
_geom_bond_site_symmetry_2
_geom_bond_distance
_geom_bond_publ_flag
O1 C8 . 1.378(3) ?
O1 C10 . 1.413(3) ?
O2 C11 . 1.230(3) ?
O3 C15 . 1.369(3) ?
O3 C19 . 1.437(3) ?
O4 C16 . 1.366(3) ?
O4 C20 . 1.416(3) ?
O5 H21 . 0.8500 ?
O5 H22 . 0.8499 ?
O6 C21 . 1.369(4) ?
O6 H6 . 0.8200 ?
N1 C1 . 1.315(4) ?
N1 C9 . 1.359(3) ?
N2 C11 . 1.339(3) ?
N2 N3 . 1.383(3) ?
N2 H8 . 0.8600 ?
N3 C12 . 1.271(3) ?
C1 C2 . 1.403(5) ?
C1 H1 . 0.9300 ?
C2 C3 . 1.346(4) ?
C2 H2 . 0.9300 ?
C3 C4 . 1.403(4) ?
C3 H3 . 0.9300 ?
C4 C5 . 1.408(4) ?
C4 C9 . 1.415(4) ?
C5 C6 . 1.347(4) ?
C5 H5 . 0.9300 ?
C6 C7 . 1.407(4) ?
C6 H6A . 0.9300 ?
C7 C8 . 1.366(4) ?
C7 H7 . 0.9300 ?
C8 C9 . 1.413(4) ?
C10 C11 . 1.497(4) ?
C10 H10A . 0.9700 ?
C10 H10B . 0.9700 ?
C12 C13 . 1.448(4) ?
C12 H12 . 0.9300 ?
C13 C18 . 1.382(4) ?
C13 C14 . 1.401(4) ?
C14 C15 . 1.366(4) ?
C14 H14 . 0.9300 ?
C15 C16 . 1.400(4) ?
C16 C17 . 1.368(4) ?
C17 C18 . 1.397(4) ?
C17 H17 . 0.9300 ?
C18 H18 . 0.9300 ?
C19 H19A . 0.9600 ?
C19 H19B . 0.9600 ?
C19 H19C . 0.9600 ?
C20 H20A . 0.9600 ?
C20 H20B . 0.9600 ?
C20 H20C . 0.9600 ?
C21 H21A . 0.9600 ?
C21 H21B . 0.9600 ?
C21 H21C . 0.9600 ?

loop_
_geom_hbond_atom_site_label_D
_geom_hbond_atom_site_label_H
_geom_hbond_atom_site_label_A
_geom_hbond_site_symmetry_A
_geom_hbond_distance_DH
_geom_hbond_distance_HA
_geom_hbond_distance_DA
_geom_hbond_angle_DHA
N2 H8 O1 . 0.86 2.35 2.698(3) 105
N2 H8 O5 1_556 0.86 2.06 2.899(3) 165
O6 H6 O2 . 0.82 1.98 2.756(4) 156
O6 H6 N3 . 0.82 2.58 3.194(4) 133
O5 H21 N1 1_554 0.85 2.00 2.834(4) 168
O5 H22 O6 2_666 0.85 2.02 2.847(4) 164

loop_
_cod_related_entry_id
_cod_related_entry_database
_cod_related_entry_code
1 ChemSpider 30655948
